data_1511130
loop_
_publ_author_name
'Kuz'ma, Yu.B.'

_publ_section_title
;
 The crystal structure of Nb Fe B and Ta Fe B compounds
;
_journal_name_full
;
Dopovidi Akademii Nauk Ukrains'koi RSR, Seriya A: Fiziko-Tekhnichni ta
 Matematichni Nauki
;
_journal_page_first 939
_journal_page_last 940
_journal_volume 1967
_journal_year 1967
_chemical_formula_sum 'B Fe Nb'
_chemical_name_systematic 'Nb Fe B'
_space_group_IT_number 189
_symmetry_space_group_name_Hall 'P -6 -2'
_symmetry_space_group_name_H-M 'P -6 2 m'
_cell_angle_alpha 90
_cell_angle_beta 90
_cell_angle_gamma 120
_cell_formula_units_Z 3
_cell_length_a 6.015
_cell_length_b 6.015
_cell_length_c 3.222
_cell_volume 100.955
_citation_journal_id_ASTM DUKABM
_cod_data_source_file boron0-1_232.cif
_cod_data_source_block B1Fe1Nb1
_cod_original_cell_volume 100.9549
_cod_original_formula_sum 'B1 Fe1 Nb1'
_cod_database_code 1511130

loop_
_symmetry_equiv_pos_as_xyz
x,y,z
-x+y,-x,-z
-y,x-y,z
x,y,-z
-x+y,-x,z
-y,x-y,-z
y,x,z
x-y,-y,-z
-x,-x+y,z
y,x,-z
x-y,-y,z
-x,-x+y,-z

loop_
_atom_site_label
_atom_site_type_symbol
_atom_site_fract_x
_atom_site_fract_y
_atom_site_fract_z
_atom_site_occupancy
_atom_site_U_iso_or_equiv
B2 B 0 0 0.5 1 0.0
Nb1 Nb 0.6 0 0 1 0.0
Fe1 Fe 0.256 0 0.5 1 0.0
B1 B 0.3333 0.6667 0.5 1 0.0
